data_4024246
loop_
_publ_author_name
'Asbj\/orn S. Andersson'
'Lasse Kerndrup'
'Anders \/O. Madsen'
'Kristine Kils\%a'
'Mogens Br\/ondsted Nielsen'
'Philip R. La Porta'
'Ivan Biaggio'

_publ_contact_author_address
;
Department of Chemistry, University of Copenhagen, 
Universitetsparken 5, DK-2100 Copenhagen \/O, Denmark.
;
_publ_contact_author_email mbn@kiku.dk
_publ_contact_author_fax '+45 35320212'
_publ_contact_author_name 'Nielsen, Mogens Br\/ondsted'
_publ_contact_author_phone '+45 35320210'
_publ_section_title
;
Synthesis and Characterization of Tetrathiafulvalene-Substituted Di- and
Tetraethynylethenes with p-Nitrophenyl Acceptors
;
_journal_name_full 'Journal of Organic Chemistry'
_journal_page_first 375
_journal_page_last 382
_journal_paper_doi 10.1021/jo802190q
_journal_volume 74
_journal_year 2009
_chemical_formula_moiety 'C18 H9 N O2 S4'
_chemical_formula_sum 'C18 H9 N O2 S4'
_chemical_formula_weight 399.50
_chemical_name_systematic
; 
trans-4-[6-(4-Nitrophenyl)hex-3-ene-1,5-diynyl]tetrathiafulvalene
;
_space_group_IT_number 43
_symmetry_cell_setting orthorhombic
_symmetry_Int_Tables_number 43
_symmetry_space_group_name_Hall 'F 2 -2d'
_symmetry_space_group_name_H-M 'F d d 2'
_atom_sites_solution_hydrogens geom
_atom_sites_solution_primary direct
_atom_sites_solution_secondary difmap
_audit_creation_method 'SHELXL-97 and encifer'
_cell_angle_alpha 90.00
_cell_angle_beta 90.00
_cell_angle_gamma 90.00
_cell_formula_units_Z 16
_cell_length_a 25.862(1)
_cell_length_b 12.875(1)
_cell_length_c 20.539(1)
_cell_measurement_reflns_used 284
_cell_measurement_temperature 122.4(5)
_cell_measurement_theta_max 24
_cell_measurement_theta_min 5
_cell_volume 6838.9(7)
_computing_cell_refinement 'Nonius Collect postrefinement'
_computing_data_collection 'Nonius Collect suite'
_computing_data_reduction 'Nonius Collect suite'
_computing_structure_refinement 'SHELXL-97 (Sheldrick, 1997)'
_computing_structure_solution 'SHELXS-97 (Sheldrick, 1990)'
_diffrn_ambient_temperature 122.4(5)
_diffrn_measured_fraction_theta_full 0.999
_diffrn_measured_fraction_theta_max 0.999
_diffrn_measurement_device_type 'Nonius KappaCCD area-detector'
_diffrn_measurement_method \w
_diffrn_radiation_monochromator graphite
_diffrn_radiation_source 'fine-focus sealed tube'
_diffrn_radiation_type MoK\a
_diffrn_radiation_wavelength 0.71073
_diffrn_reflns_av_R_equivalents 0.0555
_diffrn_reflns_av_sigmaI/netI 0.0254
_diffrn_reflns_limit_h_max 43
_diffrn_reflns_limit_h_min -43
_diffrn_reflns_limit_k_max 21
_diffrn_reflns_limit_k_min -21
_diffrn_reflns_limit_l_max 34
_diffrn_reflns_limit_l_min -32
_diffrn_reflns_number 60444
_diffrn_reflns_theta_full 37.02
_diffrn_reflns_theta_max 37.02
_diffrn_reflns_theta_min 2.03
_exptl_absorpt_coefficient_mu 0.567
_exptl_absorpt_correction_type none
_exptl_crystal_density_diffrn 1.552
_exptl_crystal_density_method 'not measured'
_exptl_crystal_description prismatic
_exptl_crystal_F_000 3264
_exptl_crystal_size_max 0.3
_exptl_crystal_size_mid 0.2
_exptl_crystal_size_min 0.2
_refine_diff_density_max 0.434
_refine_diff_density_min -0.255
_refine_diff_density_rms 0.058
_refine_ls_abs_structure_details 'Flack H D (1983), Acta Cryst. A39, 876-881'
_refine_ls_abs_structure_Flack -0.03(4)
_refine_ls_extinction_method none
_refine_ls_goodness_of_fit_ref 1.069
_refine_ls_hydrogen_treatment mixed
_refine_ls_matrix_type full
_refine_ls_number_parameters 262
_refine_ls_number_reflns 8617
_refine_ls_number_restraints 1
_refine_ls_restrained_S_all 1.069
_refine_ls_R_factor_all 0.0380
_refine_ls_R_factor_gt 0.0316
_refine_ls_shift/su_max 0.007
_refine_ls_shift/su_mean 0.000
_refine_ls_structure_factor_coef Fsqd
_refine_ls_weighting_details 'calc w=1/[\s^2^(Fo^2^)+(0.0414P)^2^+6.1097P] where P=(Fo^2^+2Fc^2^)/3'
_refine_ls_weighting_scheme calc
_refine_ls_wR_factor_gt 0.0755
_refine_ls_wR_factor_ref 0.0801
_reflns_number_gt 7926
_reflns_number_total 8617
_reflns_threshold_expression >2sigma(I)
_cod_data_source_file jo802190q_si_002.cif
_cod_data_source_block kcd330
_cod_original_sg_symbol_H-M Fdd2
_cod_database_code 4024246

loop_
_symmetry_equiv_pos_as_xyz
'x, y, z'
'-x, -y, z'
'-x+1/4, y+1/4, z+1/4'
'x+1/4, -y+1/4, z+1/4'
'x, y+1/2, z+1/2'
'-x, -y+1/2, z+1/2'
'-x+1/4, y+3/4, z+3/4'
'x+1/4, -y+3/4, z+3/4'
'x+1/2, y, z+1/2'
'-x+1/2, -y, z+1/2'
'-x+3/4, y+1/4, z+3/4'
'x+3/4, -y+1/4, z+3/4'
'x+1/2, y+1/2, z'
'-x+1/2, -y+1/2, z'
'-x+3/4, y+3/4, z+1/4'
'x+3/4, -y+3/4, z+1/4'

loop_
_atom_site_label
_atom_site_type_symbol
_atom_site_fract_x
_atom_site_fract_y
_atom_site_fract_z
_atom_site_U_iso_or_equiv
_atom_site_adp_type
_atom_site_occupancy
_atom_site_symmetry_multiplicity
_atom_site_calc_flag
_atom_site_refinement_flags
_atom_site_disorder_assembly
_atom_site_disorder_group
S1 S 0.162866(12) 0.7416(2) 0.693088(13) 0.02071(6) Uani 1 1 d . . .
S2 S 0.181878(12) 0.82967(2) 0.824575(14) 0.02064(5) Uani 1 1 d . . .
S3 S 0.227212(12) 0.93631(3) 0.629424(15) 0.02333(6) Uani 1 1 d . . .
S4 S 0.249773(14) 1.01375(3) 0.762079(17) 0.02572(6) Uani 1 1 d . . .
C4 C -0.05044(4) 0.09636(8) 0.70458(6) 0.01760(17) Uani 1 1 d . . .
O1 O -0.14949(5) -0.22193(8) 0.74919(5) 0.0299(2) Uani 1 1 d . . .
C13 C 0.13651(5) 0.67584(9) 0.76035(6) 0.01924(18) Uani 1 1 d . . .
C15 C 0.19188(4) 0.84025(9) 0.73984(5) 0.01749(17) Uani 1 1 d . . .
C1 C -0.10611(4) -0.08572(8) 0.70009(5) 0.01673(16) Uani 1 1 d . . .
N N -0.13504(5) -0.18306(8) 0.69781(5) 0.02232(18) Uani 1 1 d . . .
C2 C -0.09604(5) -0.04154(9) 0.76030(5) 0.01902(18) Uani 1 1 d . . .
H2 H -0.1082(9) -0.0747(17) 0.8006(11) 0.030(5) Uiso 1 1 d . . .
C3 C -0.06763(5) 0.04984(9) 0.76224(6) 0.01987(19) Uani 1 1 d . . .
H3 H -0.0602(9) 0.0791(18) 0.8043(12) 0.035(6) Uiso 1 1 d . . .
C11 C 0.08472(5) 0.50202(10) 0.74673(7) 0.0221(2) Uani 1 1 d . . .
C7 C -0.02165(5) 0.19108(9) 0.70594(7) 0.0208(2) Uani 1 1 d . . .
C12 C 0.10856(5) 0.58314(10) 0.75057(6) 0.0225(2) Uani 1 1 d . . .
C6 C -0.08972(5) -0.04186(10) 0.64197(5) 0.0223(2) Uani 1 1 d . . .
H6 H -0.0960(9) -0.0752(19) 0.6014(12) 0.034(6) Uiso 1 1 d . . .
C8 C 0.00282(5) 0.27121(9) 0.70518(7) 0.0214(2) Uani 1 1 d . . .
C10 C 0.05811(5) 0.40635(10) 0.74980(6) 0.0232(2) Uani 1 1 d . . .
H10 H 0.0637(10) 0.368(2) 0.7939(13) 0.047(7) Uiso 1 1 d . . .
C14 C 0.14536(5) 0.71762(10) 0.81964(6) 0.0227(2) Uani 1 1 d . . .
H14 H 0.1331(9) 0.6864(19) 0.8584(12) 0.035(6) Uiso 1 1 d . . .
C16 C 0.21918(4) 0.91926(9) 0.71372(6) 0.01815(18) Uani 1 1 d . . .
C5 C -0.06209(5) 0.05025(10) 0.64448(6) 0.0225(2) Uani 1 1 d . . .
H5 H -0.0515(8) 0.0791(18) 0.6066(12) 0.032(5) Uiso 1 1 d . . .
O2 O -0.14351(6) -0.22299(11) 0.64442(5) 0.0439(3) Uani 1 1 d . . .
C9 C 0.02992(5) 0.36658(9) 0.70107(6) 0.0222(2) Uani 1 1 d . . .
H9 H 0.0265(9) 0.4003(18) 0.6631(11) 0.030(5) Uiso 1 1 d . . .
C18 C 0.27607(7) 1.08045(14) 0.69638(9) 0.0380(4) Uani 1 1 d . . .
H18 H 0.2938(12) 1.141(3) 0.7068(16) 0.070(9) Uiso 1 1 d . . .
C17 C 0.26617(6) 1.04619(14) 0.63686(8) 0.0350(3) Uani 1 1 d . . .
H17 H 0.2791(10) 1.0716(19) 0.5957(13) 0.042(7) Uiso 1 1 d . . .

loop_
_atom_site_aniso_label
_atom_site_aniso_U_11
_atom_site_aniso_U_22
_atom_site_aniso_U_33
_atom_site_aniso_U_23
_atom_site_aniso_U_13
_atom_site_aniso_U_12
S1 0.02813(13) 0.01867(11) 0.01534(11) -0.00221(9) 0.00136(10) -0.00464(9)
S2 0.02514(12) 0.02176(11) 0.01502(10) -0.00113(9) -0.00159(9) -0.00404(10)
S3 0.02581(13) 0.02541(13) 0.01877(12) 0.00148(10) 0.00319(10) -0.00135(10)
S4 0.02867(13) 0.02286(13) 0.02563(15) -0.00528(11) 0.00191(11) -0.00745(11)
C4 0.0193(4) 0.0144(4) 0.0191(4) 0.0013(3) -0.0020(3) -0.0015(3)
O1 0.0497(6) 0.0230(4) 0.0170(4) 0.0024(3) 0.0049(4) -0.0126(4)
C13 0.0217(4) 0.0177(4) 0.0183(4) 0.0020(3) -0.0027(4) -0.0034(3)
C15 0.0200(4) 0.0171(4) 0.0154(4) -0.0010(3) 0.0006(3) -0.0012(3)
C1 0.0222(4) 0.0144(4) 0.0137(4) 0.0015(3) -0.0017(3) -0.0024(3)
N 0.0335(5) 0.0184(4) 0.0151(4) 0.0008(3) -0.0017(4) -0.0070(3)
C2 0.0255(5) 0.0181(4) 0.0134(4) 0.0000(3) 0.0000(4) -0.0027(4)
C3 0.0245(5) 0.0186(4) 0.0165(4) -0.0016(3) -0.0006(4) -0.0025(4)
C11 0.0261(5) 0.0202(5) 0.0200(5) 0.0028(4) -0.0033(4) -0.0054(4)
C7 0.0217(5) 0.0178(4) 0.0229(5) 0.0014(4) -0.0019(4) -0.0017(4)
C12 0.0253(5) 0.0214(5) 0.0207(5) 0.0027(4) -0.0044(4) -0.0043(4)
C6 0.0325(6) 0.0222(5) 0.0123(4) 0.0021(3) -0.0023(4) -0.0083(4)
C8 0.0229(5) 0.0198(5) 0.0214(5) 0.0024(4) -0.0018(4) -0.0020(4)
C10 0.0292(5) 0.0196(5) 0.0208(5) 0.0047(4) -0.0036(4) -0.0063(4)
C14 0.0265(5) 0.0248(5) 0.0169(5) 0.0028(4) -0.0027(4) -0.0076(4)
C16 0.0187(4) 0.0168(4) 0.0189(4) -0.0012(3) 0.0022(3) 0.0001(3)
C5 0.0300(5) 0.0223(5) 0.0153(4) 0.0040(4) -0.0013(4) -0.0070(4)
O2 0.0770(9) 0.0387(6) 0.0161(4) -0.0025(4) -0.0035(5) -0.0324(6)
C9 0.0243(5) 0.0198(4) 0.0224(5) 0.0056(4) -0.0038(4) -0.0065(4)
C18 0.0385(8) 0.0374(7) 0.0382(8) 0.0067(6) -0.0013(6) -0.0209(6)
C17 0.0318(7) 0.0420(8) 0.0311(7) 0.0110(6) 0.0004(6) -0.0147(6)

loop_
_atom_type_symbol
_atom_type_description
_atom_type_scat_dispersion_real
_atom_type_scat_dispersion_imag
_atom_type_scat_source
C C 0.0033 0.0016 'International Tables Vol C Tables 4.2.6.8 and 6.1.1.4'
H H 0.0000 0.0000 'International Tables Vol C Tables 4.2.6.8 and 6.1.1.4'
N N 0.0061 0.0033 'International Tables Vol C Tables 4.2.6.8 and 6.1.1.4'
O O 0.0106 0.0060 'International Tables Vol C Tables 4.2.6.8 and 6.1.1.4'
S S 0.1246 0.1234 'International Tables Vol C Tables 4.2.6.8 and 6.1.1.4'

loop_
_geom_angle_atom_site_label_1
_geom_angle_atom_site_label_2
_geom_angle_atom_site_label_3
_geom_angle
_geom_angle_site_symmetry_1
_geom_angle_site_symmetry_3
_geom_angle_publ_flag
C13 S1 C15 94.83(5) . . ?
C14 S2 C15 94.98(6) . . ?
C17 S3 C16 94.78(7) . . ?
C18 S4 C16 94.55(7) . . ?
C3 C4 C5 119.69(10) . . ?
C3 C4 C7 120.94(11) . . ?
C5 C4 C7 119.37(11) . . ?
C14 C13 C12 123.54(11) . . ?
C14 C13 S1 116.81(9) . . ?
C12 C13 S1 119.64(9) . . ?
C16 C15 S1 123.38(8) . . ?
C16 C15 S2 121.80(8) . . ?
S1 C15 S2 114.82(6) . . ?
C2 C1 C6 122.92(10) . . ?
C2 C1 N 118.50(10) . . ?
C6 C1 N 118.58(10) . . ?
O1 N O2 122.82(11) . . ?
O1 N C1 118.61(10) . . ?
O2 N C1 118.57(11) . . ?
C3 C2 C1 118.24(10) . . ?
C3 C2 H2 120.9(13) . . ?
C1 C2 H2 120.9(13) . . ?
C2 C3 C4 120.44(10) . . ?
C2 C3 H3 117.6(14) . . ?
C4 C3 H3 121.9(14) . . ?
C12 C11 C10 173.57(15) . . ?
C8 C7 C4 178.12(14) . . ?
C11 C12 C13 175.49(14) . . ?
C5 C6 C1 118.30(10) . . ?
C5 C6 H6 120.4(14) . . ?
C1 C6 H6 121.2(14) . . ?
C7 C8 C9 176.79(14) . . ?
C9 C10 C11 124.41(12) . . ?
C9 C10 H10 122.8(15) . . ?
C11 C10 H10 112.7(15) . . ?
C13 C14 S2 118.57(9) . . ?
C13 C14 H14 122.2(15) . . ?
S2 C14 H14 119.2(15) . . ?
C15 C16 S4 122.17(9) . . ?
C15 C16 S3 123.20(8) . . ?
S4 C16 S3 114.63(6) . . ?
C6 C5 C4 120.39(10) . . ?
C6 C5 H5 118.4(15) . . ?
C4 C5 H5 121.2(15) . . ?
C10 C9 C8 123.79(11) . . ?
C10 C9 H9 121.2(15) . . ?
C8 C9 H9 115.0(15) . . ?
C17 C18 S4 118.45(12) . . ?
C17 C18 H18 126(2) . . ?
S4 C18 H18 115(2) . . ?
C18 C17 S3 117.56(12) . . ?
C18 C17 H17 128.9(15) . . ?
S3 C17 H17 113.4(15) . . ?

loop_
_geom_bond_atom_site_label_1
_geom_bond_atom_site_label_2
_geom_bond_distance
_geom_bond_site_symmetry_2
_geom_bond_publ_flag
S1 C13 1.7579(12) . ?
S1 C15 1.7602(11) . ?
S2 C14 1.7273(12) . ?
S2 C15 1.7648(11) . ?
S3 C17 1.7436(16) . ?
S3 C16 1.7576(12) . ?
S4 C18 1.7380(17) . ?
S4 C16 1.7585(12) . ?
C4 C3 1.3996(16) . ?
C4 C5 1.4024(16) . ?
C4 C7 1.4291(15) . ?
O1 N 1.2263(14) . ?
C13 C14 1.3507(17) . ?
C13 C12 1.4096(17) . ?
C15 C16 1.3494(15) . ?
C1 C2 1.3858(16) . ?
C1 C6 1.3869(16) . ?
C1 N 1.4604(14) . ?
N O2 1.2308(15) . ?
C2 C3 1.3877(17) . ?
C2 H2 0.98(2) . ?
C3 H3 0.96(2) . ?
C11 C12 1.2155(17) . ?
C11 C10 1.4124(17) . ?
C7 C8 1.2102(16) . ?
C6 C5 1.3856(17) . ?
C6 H6 0.95(2) . ?
C8 C9 1.4164(16) . ?
C10 C9 1.3398(17) . ?
C10 H10 1.04(3) . ?
C14 H14 0.95(2) . ?
C5 H5 0.90(2) . ?
C9 H9 0.90(2) . ?
C18 C17 1.325(3) . ?
C18 H18 0.93(4) . ?
C17 H17 0.97(3) . ?
